data_1559851
loop_
_publ_author_name
'Nurdin, Lucie'
'Yang, Yan'
'Neate, Peter G. N.'
'Piers, Warren E.'
'Maron, Laurent'
'Neidig, Michael L.'
'Lin, Jian-Bin'
'Gelfand, Benjamin S.'

_publ_section_title
;
 Activation of ammonia and hydrazine by electron rich Fe(ii) complexes
 supported by a dianionic pentadentate ligand platform through a common
 terminal Fe(iii) amido intermediate.
;
_journal_issue 6
_journal_name_full 'Chemical science'
_journal_page_first 2231
_journal_page_last 2241
_journal_paper_doi 10.1039/d0sc06466a
_journal_volume 12
_journal_year 2020
_chemical_formula_moiety 'C62 H60 B4 Fe2 N20, C3 H3'
_chemical_formula_sum 'C65 H63 B4 Fe2 N20'
_chemical_formula_weight 1279.29
_space_group_crystal_system triclinic
_space_group_IT_number 2
_space_group_name_Hall '-P 1'
_space_group_name_H-M_alt 'P -1'
_atom_sites_solution_hydrogens mixed
_atom_sites_solution_primary dual
_audit_creation_date 2019-08-23
_audit_creation_method
;
Olex2 1.2
(compiled 2018.05.29 svn.r3508 for OlexSys, GUI svn.r5506)
;
_audit_update_record
;
2020-11-14 deposited with the CCDC.	2020-12-22 downloaded from the CCDC.
;
_cell_angle_alpha 98.128(5)
_cell_angle_beta 100.359(5)
_cell_angle_gamma 115.218(5)
_cell_formula_units_Z 2
_cell_length_a 12.5636(9)
_cell_length_b 13.6840(10)
_cell_length_c 20.5835(17)
_cell_measurement_reflns_used 3745
_cell_measurement_temperature 173
_cell_measurement_theta_max 69.99
_cell_measurement_theta_min 3.68
_cell_volume 3053.3(4)
_computing_cell_refinement 'SAINT v8.37A (Bruker, 2015)'
_computing_data_reduction 'SAINT v8.37A (Bruker, 2015)'
_computing_molecular_graphics 'Olex2 (Dolomanov et al., 2009)'
_computing_publication_material 'Olex2 (Dolomanov et al., 2009)'
_computing_structure_refinement 'ShelXL (Sheldrick, 2015)'
_computing_structure_solution 'ShelXT (Sheldrick, 2015)'
_diffrn_ambient_temperature 173.0
_diffrn_measured_fraction_theta_full 0.977
_diffrn_measured_fraction_theta_max 0.973
_diffrn_measurement_device_type 'Bruker APEX-II CCD'
_diffrn_measurement_method '\f and \w scans'
_diffrn_radiation_type CuK\a
_diffrn_radiation_wavelength 1.54178
_diffrn_reflns_av_R_equivalents 0.0678
_diffrn_reflns_av_unetI/netI 0.0660
_diffrn_reflns_Laue_measured_fraction_full 0.977
_diffrn_reflns_Laue_measured_fraction_max 0.973
_diffrn_reflns_limit_h_max 15
_diffrn_reflns_limit_h_min -15
_diffrn_reflns_limit_k_max 15
_diffrn_reflns_limit_k_min -16
_diffrn_reflns_limit_l_max 22
_diffrn_reflns_limit_l_min -24
_diffrn_reflns_number 10913
_diffrn_reflns_point_group_measured_fraction_full 0.977
_diffrn_reflns_point_group_measured_fraction_max 0.973
_diffrn_reflns_theta_full 67.679
_diffrn_reflns_theta_max 68.355
_diffrn_reflns_theta_min 2.251
_diffrn_standards_number 0
_exptl_absorpt_coefficient_mu 4.291
_exptl_absorpt_correction_T_max 0.7533
_exptl_absorpt_correction_T_min 0.6144
_exptl_absorpt_correction_type multi-scan
_exptl_absorpt_process_details
'SADABS-2016/2 (Bruker,2016/2) was used for absorption correction. wR2(int) was 0.1073 before and 0.0372 after correction. The Ratio of minimum to maximum transmission is 0.8156. The \l/2 correction factor is Not present.'
_exptl_crystal_colour blue
_exptl_crystal_colour_primary blue
_exptl_crystal_density_diffrn 1.391
_exptl_crystal_description plank
_exptl_crystal_F_000 1330
_exptl_crystal_size_max 0.25
_exptl_crystal_size_mid 0.06
_exptl_crystal_size_min 0.04
_refine_diff_density_max 0.573
_refine_diff_density_min -0.485
_refine_diff_density_rms 0.073
_refine_ls_extinction_method none
_refine_ls_goodness_of_fit_ref 1.036
_refine_ls_hydrogen_treatment mixed
_refine_ls_matrix_type full
_refine_ls_number_parameters 830
_refine_ls_number_reflns 10913
_refine_ls_number_restraints 2
_refine_ls_restrained_S_all 1.036
_refine_ls_R_factor_all 0.0888
_refine_ls_R_factor_gt 0.0546
_refine_ls_shift/su_max 0.001
_refine_ls_shift/su_mean 0.000
_refine_ls_structure_factor_coef Fsqd
_refine_ls_weighting_details 'w=1/[\s^2^(Fo^2^)+(0.0815P)^2^+0.1435P] where P=(Fo^2^+2Fc^2^)/3'
_refine_ls_weighting_scheme calc
_refine_ls_wR_factor_gt 0.1325
_refine_ls_wR_factor_ref 0.1502
_reflns_Friedel_coverage 0.000
_reflns_number_gt 7603
_reflns_number_total 10913
_reflns_threshold_expression 'I > 2\s(I)'
_cod_data_source_file d0sc06466a2.cif
_cod_data_source_block ln634
_cod_depositor_comments
;Adding full bibliography for 1559850--1559855.cif.

 Adding full bibliography for 1559850--1559855.cif.
;
_cod_database_code 1559851
_shelx_shelxl_version_number 2018/3
_shelx_space_group_comment
;
The symmetry employed for this shelxl refinement is uniquely defined
by the following loop, which should always be used as a source of
symmetry information in preference to the above space-group names.
They are only intended as comments.
;
_shelx_estimated_absorpt_t_max 0.847
_shelx_estimated_absorpt_t_min 0.413
_olex2_refinement_description
;
1. Fixed Uiso
 At 1.2 times of:
  All C(H) groups
 At 1.5 times of:
  All C(H,H) groups, All C(H,H,H) groups
2. Restrained distances
 N10-H10 \\sim N11-H11
 with sigma of 0.02
 H10-N11 \\sim N10-H11
 with sigma of 0.02
3.a Aromatic/amide H refined with riding coordinates:
 C53(H53), C35(H35), C19(H19), C17(H17), C3(H3), C15(H15), C46(H46), C20(H20),
 C1(H1), C48(H48), C26(H26), C4(H4), C50(H50), C32(H32), C55(H55), C54(H54),
 C52(H52), C22(H22), C24(H24), C21(H21), C58(H58), C8(H8), C5(H5), C57(H57),
 C43(H43), C47(H47), C16(H16), C37(H37), C6(H6), C30(H30), C33(H33), C42(H42),
 C34(H34), C61(H61), C51(H51), C23(H23), C2(H2), C27(H27), C36(H36), C60(H60),
 C39(H39), C29(H29), C9(H9), C12(H12), C40(H40), C11(H11A), C1S(H1S), C3S(H3S),
 C2S(H2S)
3.b Idealised Me refined as rotating group:
 C44(H44A,H44B,H44C), C62(H62A,H62B,H62C), C13(H13A,H13B,H13C), C31(H31A,H31B,
 H31C)
;
_olex2_submission_special_instructions 'No special instructions were received'

loop_
_space_group_symop_operation_xyz
'x, y, z'
'-x, -y, -z'

loop_
_atom_site_label
_atom_site_type_symbol
_atom_site_fract_x
_atom_site_fract_y
_atom_site_fract_z
_atom_site_U_iso_or_equiv
_atom_site_adp_type
_atom_site_occupancy
_atom_site_site_symmetry_order
_atom_site_calc_flag
_atom_site_refinement_flags_posn
_atom_site_refinement_flags_adp
_atom_site_refinement_flags_occupancy
_atom_site_disorder_assembly
_atom_site_disorder_group
Fe1 Fe 0.44005(4) 0.49152(4) 0.30321(3) 0.01777(14) Uani 1 1 d . . . . .
Fe2 Fe 0.75259(4) 0.47176(4) 0.20894(3) 0.01800(14) Uani 1 1 d . . . . .
N17 N 0.8863(2) 0.6276(2) 0.25564(15) 0.0216(6) Uani 1 1 d . . . . .
N7 N 0.3637(3) 0.3720(2) 0.40524(16) 0.0218(6) Uani 1 1 d . . . . .
N19 N 0.7331(3) 0.5350(2) 0.12828(15) 0.0209(6) Uani 1 1 d . . . . .
N5 N 0.3146(2) 0.5299(2) 0.33372(15) 0.0202(6) Uani 1 1 d . . . . .
N14 N 0.7783(2) 0.4105(2) 0.28936(16) 0.0210(6) Uani 1 1 d . . . . .
N18 N 0.9670(2) 0.6867(2) 0.22173(16) 0.0218(6) Uani 1 1 d . . . . .
N11 N 0.6371(2) 0.5084(2) 0.24180(15) 0.0203(6) Uani 1 1 d D . . . .
N3 N 0.5669(3) 0.6421(2) 0.35123(15) 0.0203(6) Uani 1 1 d . . . . .
N13 N 0.6308(3) 0.2278(2) 0.16487(16) 0.0220(6) Uani 1 1 d . . . . .
N8 N 0.3064(3) 0.3341(2) 0.25886(15) 0.0221(6) Uani 1 1 d . . . . .
N12 N 0.6224(2) 0.3224(2) 0.15811(15) 0.0213(6) Uani 1 1 d . . . . .
N10 N 0.5527(3) 0.4555(2) 0.27002(15) 0.0205(6) Uani 1 1 d D . . . .
N1 N 0.4110(2) 0.5518(2) 0.22206(16) 0.0214(6) Uani 1 1 d . . . . .
N16 N 0.8725(2) 0.4310(2) 0.17905(15) 0.0197(6) Uani 1 1 d . . . . .
N4 N 0.5475(3) 0.7318(2) 0.34772(16) 0.0230(6) Uani 1 1 d . . . . .
N20 N 0.8328(3) 0.5934(2) 0.10621(16) 0.0223(6) Uani 1 1 d . . . . .
N6 N 0.4635(2) 0.4335(2) 0.38439(16) 0.0210(6) Uani 1 1 d . . . . .
N9 N 0.2197(2) 0.2780(2) 0.29088(16) 0.0241(6) Uani 1 1 d . . . . .
N2 N 0.4141(3) 0.6542(2) 0.22900(16) 0.0233(6) Uani 1 1 d . . . . .
N15 N 0.7663(3) 0.3049(2) 0.28233(16) 0.0241(6) Uani 1 1 d . . . . .
C45 C 0.8670(3) 0.3300(3) 0.18432(18) 0.0211(7) Uani 1 1 d . . . . .
C14 C 0.3101(3) 0.6246(3) 0.32206(18) 0.0226(7) Uani 1 1 d . . . . .
C56 C 1.0663(3) 0.6911(3) 0.11544(19) 0.0214(7) Uani 1 1 d . . . . .
C18 C 0.2213(3) 0.4510(3) 0.35042(18) 0.0219(7) Uani 1 1 d . . . . .
C49 C 0.9658(3) 0.5075(3) 0.16018(18) 0.0199(7) Uani 1 1 d . . . . .
C53 C 0.6394(3) 0.5405(3) 0.08948(19) 0.0253(8) Uani 1 1 d . . . . .
H53 H 0.558238 0.506857 0.093637 0.030 Uiso 1 1 calc R . . . .
C35 C 0.7965(3) 0.4499(3) 0.35516(19) 0.0269(8) Uani 1 1 d . . . . .
H35 H 0.809144 0.522435 0.374707 0.032 Uiso 1 1 calc R . . . .
C19 C 0.5591(3) 0.4367(3) 0.42733(19) 0.0252(8) Uani 1 1 d . . . . .
H19 H 0.640921 0.473819 0.424549 0.030 Uiso 1 1 calc R . . . .
C17 C 0.1138(3) 0.4596(3) 0.3486(2) 0.0267(8) Uani 1 1 d . . . . .
H17 H 0.047374 0.403019 0.358999 0.032 Uiso 1 1 calc R . . . .
C3 C 0.3867(3) 0.6722(3) 0.1675(2) 0.0255(8) Uani 1 1 d . . . . .
H3 H 0.381700 0.736746 0.158956 0.031 Uiso 1 1 calc R . . . .
C7 C 0.4311(3) 0.8375(3) 0.30808(19) 0.0247(8) Uani 1 1 d . . . . .
C15 C 0.2024(3) 0.6327(3) 0.3196(2) 0.0269(8) Uani 1 1 d . . . . .
H15 H 0.197357 0.696371 0.309267 0.032 Uiso 1 1 calc R . . . .
C46 C 0.9596(3) 0.3071(3) 0.1715(2) 0.0277(8) Uani 1 1 d . . . . .
H46 H 0.954658 0.236283 0.173281 0.033 Uiso 1 1 calc R . . . .
C20 C 0.5243(3) 0.3797(3) 0.4761(2) 0.0280(8) Uani 1 1 d . . . . .
H20 H 0.574796 0.370537 0.512451 0.034 Uiso 1 1 calc R . . . .
C1 C 0.3829(3) 0.5098(3) 0.15510(19) 0.0241(8) Uani 1 1 d . . . . .
H1 H 0.374697 0.439083 0.135179 0.029 Uiso 1 1 calc R . . . .
C48 C 1.0609(3) 0.4853(3) 0.1498(2) 0.0264(8) Uani 1 1 d . . . . .
H48 H 1.127574 0.539375 0.138089 0.032 Uiso 1 1 calc R . . . .
C26 C 0.1106(3) 0.3293(3) 0.4555(2) 0.0283(8) Uani 1 1 d . . . . .
H26 H 0.152897 0.408415 0.467069 0.034 Uiso 1 1 calc R . . . .
C25 C 0.1379(3) 0.2711(3) 0.4046(2) 0.0265(8) Uani 1 1 d . . . . .
C4 C 0.6797(3) 0.6826(3) 0.39165(19) 0.0245(8) Uani 1 1 d . . . . .
H4 H 0.718046 0.638309 0.403135 0.029 Uiso 1 1 calc R . . . .
C50 C 0.9003(3) 0.7006(3) 0.3104(2) 0.0272(8) Uani 1 1 d . . . . .
H50 H 0.855489 0.682428 0.343305 0.033 Uiso 1 1 calc R . . . .
C32 C 0.5095(3) 0.2882(3) 0.1183(2) 0.0261(8) Uani 1 1 d . . . . .
H32 H 0.478384 0.336588 0.104748 0.031 Uiso 1 1 calc R . . . .
C55 C 0.7992(3) 0.6338(3) 0.05486(19) 0.0274(8) Uani 1 1 d . . . . .
H55 H 0.852002 0.677650 0.030977 0.033 Uiso 1 1 calc R . . . .
C54 C 0.6763(3) 0.6018(3) 0.0424(2) 0.0302(8) Uani 1 1 d . . . . .
H54 H 0.627682 0.617988 0.009010 0.036 Uiso 1 1 calc R . . . .
C52 C 1.0271(3) 0.7944(3) 0.2562(2) 0.0341(9) Uani 1 1 d . . . . .
H52 H 1.086854 0.852720 0.242787 0.041 Uiso 1 1 calc R . . . .
C22 C 0.2791(3) 0.2649(3) 0.1990(2) 0.0261(8) Uani 1 1 d . . . . .
H22 H 0.325711 0.281038 0.166775 0.031 Uiso 1 1 calc R . . . .
C24 C 0.1392(3) 0.1786(3) 0.2486(2) 0.0279(8) Uani 1 1 d . . . . .
H24 H 0.068981 0.125162 0.257962 0.033 Uiso 1 1 calc R . . . .
C21 C 0.3993(3) 0.3389(3) 0.4598(2) 0.0283(8) Uani 1 1 d . . . . .
H21 H 0.346681 0.294499 0.483567 0.034 Uiso 1 1 calc R . . . .
C58 C 1.2630(3) 0.8357(3) 0.1122(2) 0.0296(8) Uani 1 1 d . . . . .
H58 H 1.334668 0.903209 0.135143 0.036 Uiso 1 1 calc R . . . .
C8 C 0.4908(3) 0.9101(3) 0.2703(2) 0.0296(8) Uani 1 1 d . . . . .
H8 H 0.529226 0.887160 0.240042 0.036 Uiso 1 1 calc R . . . .
C5 C 0.7336(3) 0.7972(3) 0.4146(2) 0.0289(8) Uani 1 1 d . . . . .
H5 H 0.812787 0.845587 0.444006 0.035 Uiso 1 1 calc R . . . .
C38 C 0.7562(3) 0.1239(3) 0.2052(2) 0.0265(8) Uani 1 1 d . . . . .
C57 C 1.1762(3) 0.7876(3) 0.1471(2) 0.0271(8) Uani 1 1 d . . . . .
H57 H 1.192269 0.821320 0.193800 0.033 Uiso 1 1 calc R . . . .
C43 C 0.8173(3) 0.0987(3) 0.2591(2) 0.0309(9) Uani 1 1 d . . . . .
H43 H 0.866187 0.156043 0.299371 0.037 Uiso 1 1 calc R . . . .
C47 C 1.0590(3) 0.3857(3) 0.1563(2) 0.0301(9) Uani 1 1 d . . . . .
H47 H 1.124782 0.371429 0.150331 0.036 Uiso 1 1 calc R . . . .
C16 C 0.1038(3) 0.5499(3) 0.3318(2) 0.0295(8) Uani 1 1 d . . . . .
H16 H 0.029836 0.554600 0.328735 0.035 Uiso 1 1 calc R . . . .
C37 C 0.7742(4) 0.2809(3) 0.3432(2) 0.0309(9) Uani 1 1 d . . . . .
H37 H 0.766755 0.212043 0.351659 0.037 Uiso 1 1 calc R . . . .
C6 C 0.6469(3) 0.8254(3) 0.3854(2) 0.0289(8) Uani 1 1 d . . . . .
H6 H 0.655687 0.898823 0.390860 0.035 Uiso 1 1 calc R . . . .
C30 C 0.0809(4) 0.1558(3) 0.3953(2) 0.0319(9) Uani 1 1 d . . . . .
H30 H 0.100689 0.111983 0.364362 0.038 Uiso 1 1 calc R . . . .
C33 C 0.4451(3) 0.1736(3) 0.0998(2) 0.0312(9) Uani 1 1 d . . . . .
H33 H 0.364048 0.128883 0.071664 0.037 Uiso 1 1 calc R . . . .
C42 C 0.8096(3) -0.0055(3) 0.2563(2) 0.0315(9) Uani 1 1 d . . . . .
H42 H 0.850632 -0.018246 0.295113 0.038 Uiso 1 1 calc R . . . .
C34 C 0.5232(3) 0.1381(3) 0.1307(2) 0.0275(8) Uani 1 1 d . . . . .
H34 H 0.504837 0.062584 0.128476 0.033 Uiso 1 1 calc R . . . .
C59 C 1.2479(3) 0.7881(3) 0.0455(2) 0.0293(8) Uani 1 1 d . . . . .
C61 C 1.0529(3) 0.6461(3) 0.0472(2) 0.0314(9) Uani 1 1 d . . . . .
H61 H 0.979116 0.581483 0.022839 0.038 Uiso 1 1 calc R . . . .
C51 C 0.9886(4) 0.8070(3) 0.3135(2) 0.0352(10) Uani 1 1 d . . . . .
H51 H 1.016177 0.873329 0.347646 0.042 Uiso 1 1 calc R . . . .
C10 C 0.4422(4) 1.0524(3) 0.3189(2) 0.0344(9) Uani 1 1 d . . . . .
C41 C 0.7438(3) -0.0919(3) 0.1986(2) 0.0306(9) Uani 1 1 d . . . . .
C23 C 0.1740(4) 0.1662(3) 0.1899(2) 0.0328(9) Uani 1 1 d . . . . .
H23 H 0.134935 0.104079 0.151513 0.039 Uiso 1 1 calc R . . . .
C2 C 0.3670(3) 0.5822(3) 0.1183(2) 0.0274(8) Uani 1 1 d . . . . .
H2 H 0.347155 0.572159 0.070251 0.033 Uiso 1 1 calc R . . . .
C27 C 0.0252(3) 0.2772(3) 0.4896(2) 0.0340(9) Uani 1 1 d . . . . .
H27 H 0.009515 0.320674 0.523133 0.041 Uiso 1 1 calc R . . . .
C36 C 0.7949(4) 0.3722(3) 0.3920(2) 0.0345(9) Uani 1 1 d . . . . .
H36 H 0.805479 0.379972 0.439601 0.041 Uiso 1 1 calc R . . . .
C60 C 1.1411(4) 0.6906(3) 0.0135(2) 0.0330(9) Uani 1 1 d . . . . .
H60 H 1.128603 0.654078 -0.032069 0.040 Uiso 1 1 calc R . . . .
C39 C 0.6998(4) 0.0387(3) 0.1451(2) 0.0339(9) Uani 1 1 d . . . . .
H39 H 0.664948 0.053111 0.104921 0.041 Uiso 1 1 calc R . . . .
C29 C -0.0043(4) 0.1026(3) 0.4301(2) 0.0374(10) Uani 1 1 d . . . . .
H29 H -0.040184 0.023817 0.422707 0.045 Uiso 1 1 calc R . . . .
C9 C 0.4964(4) 1.0147(3) 0.2752(2) 0.0332(9) Uani 1 1 d . . . . .
H9 H 0.537990 1.060973 0.248308 0.040 Uiso 1 1 calc R . . . .
C28 C -0.0377(4) 0.1618(3) 0.4751(2) 0.0357(9) Uani 1 1 d . . . . .
C12 C 0.3863(4) 0.8815(3) 0.3554(2) 0.0386(10) Uani 1 1 d . . . . .
H12 H 0.351021 0.838480 0.385386 0.046 Uiso 1 1 calc R . . . .
C40 C 0.6931(4) -0.0661(3) 0.1419(2) 0.0366(10) Uani 1 1 d . . . . .
H40 H 0.652900 -0.121367 0.100032 0.044 Uiso 1 1 calc R . . . .
C44 C 0.7260(4) -0.2087(3) 0.1976(3) 0.0416(11) Uani 1 1 d . . . . .
H44A H 0.783703 -0.221783 0.175911 0.062 Uiso 1 1 calc GR . . . .
H44B H 0.642303 -0.262710 0.171766 0.062 Uiso 1 1 calc GR . . . .
H44C H 0.740520 -0.217165 0.244339 0.062 Uiso 1 1 calc GR . . . .
C62 C 1.3456(4) 0.8355(4) 0.0091(2) 0.0439(11) Uani 1 1 d . . . . .
H62A H 1.367934 0.914168 0.011828 0.066 Uiso 1 1 calc GR . . . .
H62B H 1.314497 0.794119 -0.038843 0.066 Uiso 1 1 calc GR . . . .
H62C H 1.417646 0.828897 0.030516 0.066 Uiso 1 1 calc GR . . . .
B2 B 0.2315(4) 0.3408(3) 0.3636(2) 0.0237(9) Uani 1 1 d . . . . .
C11 C 0.3913(4) 0.9859(3) 0.3603(3) 0.0446(12) Uani 1 1 d . . . . .
H11A H 0.358682 1.011728 0.393065 0.054 Uiso 1 1 calc R . . . .
B1 B 0.4241(4) 0.7157(3) 0.3028(2) 0.0231(9) Uani 1 1 d . . . . .
B3 B 0.7562(4) 0.2439(3) 0.2088(2) 0.0261(9) Uani 1 1 d . . . . .
C13 C 0.4427(5) 1.1634(3) 0.3205(3) 0.0519(13) Uani 1 1 d . . . . .
H13A H 0.526415 1.221427 0.327358 0.078 Uiso 1 1 calc GR . . . .
H13B H 0.410522 1.181505 0.357872 0.078 Uiso 1 1 calc GR . . . .
H13C H 0.391363 1.159192 0.277164 0.078 Uiso 1 1 calc GR . . . .
B4 B 0.9629(4) 0.6229(3) 0.1510(2) 0.0232(9) Uani 1 1 d . . . . .
C31 C -0.1402(4) 0.1043(4) 0.5067(3) 0.0541(13) Uani 1 1 d . . . . .
H31A H -0.131187 0.155670 0.548112 0.081 Uiso 1 1 calc GR . . . .
H31B H -0.136987 0.038417 0.518371 0.081 Uiso 1 1 calc GR . . . .
H31C H -0.218744 0.081571 0.474265 0.081 Uiso 1 1 calc GR . . . .
C1S C -0.0876(4) 0.0229(4) 0.0201(3) 0.0548(14) Uani 1 1 d . . . . .
H1S H -0.148016 0.038538 0.034024 0.066 Uiso 1 1 calc R . . . .
C3S C 0.0211(5) -0.0841(4) 0.0193(3) 0.0540(14) Uani 1 1 d . . . . .
H3S H 0.035462 -0.142067 0.032671 0.065 Uiso 1 1 calc R . . . .
C2S C -0.0664(5) -0.0610(4) 0.0391(3) 0.0578(14) Uani 1 1 d . . . . .
H2S H -0.112463 -0.103354 0.066205 0.069 Uiso 1 1 calc R . . . .
H10 H 0.546(5) 0.394(4) 0.272(3) 0.087 Uiso 1 1 d DR . . . .
H11 H 0.638(5) 0.565(4) 0.234(3) 0.087 Uiso 1 1 d DR . . . .

loop_
_atom_site_aniso_label
_atom_site_aniso_U_11
_atom_site_aniso_U_22
_atom_site_aniso_U_33
_atom_site_aniso_U_23
_atom_site_aniso_U_13
_atom_site_aniso_U_12
Fe1 0.0167(3) 0.0168(3) 0.0217(3) 0.0038(2) 0.0055(2) 0.0096(2)
Fe2 0.0164(3) 0.0166(3) 0.0226(3) 0.0037(2) 0.0059(2) 0.0091(2)
N17 0.0203(14) 0.0227(15) 0.0225(16) 0.0025(12) 0.0034(12) 0.0125(12)
N7 0.0241(15) 0.0181(14) 0.0249(17) 0.0069(12) 0.0101(12) 0.0094(12)
N19 0.0203(14) 0.0199(14) 0.0241(16) 0.0049(12) 0.0079(12) 0.0101(12)
N5 0.0194(14) 0.0201(14) 0.0224(16) 0.0035(12) 0.0051(11) 0.0112(12)
N14 0.0177(13) 0.0223(15) 0.0271(17) 0.0087(12) 0.0066(11) 0.0119(12)
N18 0.0181(13) 0.0159(14) 0.0300(18) 0.0030(12) 0.0061(12) 0.0076(12)
N11 0.0188(14) 0.0179(14) 0.0226(16) 0.0058(12) 0.0051(12) 0.0069(12)
N3 0.0246(14) 0.0185(14) 0.0192(15) 0.0055(11) 0.0064(11) 0.0107(12)
N13 0.0203(14) 0.0150(14) 0.0308(18) 0.0043(12) 0.0089(12) 0.0077(12)
N8 0.0220(14) 0.0217(15) 0.0240(16) 0.0033(12) 0.0088(12) 0.0110(12)
N12 0.0200(14) 0.0205(15) 0.0253(17) 0.0042(12) 0.0071(12) 0.0110(12)
N10 0.0212(14) 0.0206(15) 0.0204(16) 0.0051(12) 0.0037(11) 0.0110(13)
N1 0.0176(13) 0.0212(15) 0.0267(17) 0.0041(12) 0.0043(12) 0.0114(12)
N16 0.0185(13) 0.0191(14) 0.0224(16) 0.0035(11) 0.0044(11) 0.0106(12)
N4 0.0231(15) 0.0151(14) 0.0288(17) 0.0034(12) 0.0065(12) 0.0078(12)
N20 0.0198(14) 0.0209(15) 0.0271(17) 0.0057(12) 0.0089(12) 0.0093(12)
N6 0.0197(14) 0.0186(14) 0.0269(17) 0.0071(12) 0.0061(12) 0.0103(12)
N9 0.0166(13) 0.0233(15) 0.0286(18) 0.0060(13) 0.0052(12) 0.0064(12)
N2 0.0225(14) 0.0222(15) 0.0287(18) 0.0077(13) 0.0080(12) 0.0126(13)
N15 0.0229(15) 0.0209(15) 0.0316(18) 0.0102(13) 0.0083(12) 0.0113(13)
C45 0.0192(16) 0.0193(17) 0.0257(19) 0.0052(14) 0.0051(14) 0.0103(14)
C14 0.0252(17) 0.0252(18) 0.0208(19) 0.0033(14) 0.0045(14) 0.0161(15)
C56 0.0210(16) 0.0174(17) 0.028(2) 0.0087(14) 0.0071(14) 0.0101(14)
C18 0.0214(16) 0.0212(17) 0.0226(19) 0.0028(14) 0.0079(14) 0.0094(15)
C49 0.0180(16) 0.0200(17) 0.0210(18) 0.0031(13) 0.0061(13) 0.0084(14)
C53 0.0188(16) 0.0291(19) 0.028(2) 0.0060(15) 0.0043(14) 0.0123(15)
C35 0.0277(18) 0.0289(19) 0.026(2) 0.0041(15) 0.0066(15) 0.0159(16)
C19 0.0244(18) 0.0239(18) 0.029(2) 0.0050(15) 0.0027(15) 0.0148(16)
C17 0.0219(17) 0.030(2) 0.030(2) 0.0056(16) 0.0103(15) 0.0131(16)
C3 0.0248(17) 0.0234(18) 0.033(2) 0.0112(15) 0.0084(15) 0.0137(15)
C7 0.0258(18) 0.0214(18) 0.028(2) 0.0037(15) 0.0040(15) 0.0140(15)
C15 0.0290(19) 0.0262(19) 0.033(2) 0.0082(16) 0.0111(16) 0.0186(16)
C46 0.0288(19) 0.0271(19) 0.036(2) 0.0100(16) 0.0117(16) 0.0193(17)
C20 0.0269(18) 0.029(2) 0.029(2) 0.0060(16) 0.0031(15) 0.0152(16)
C1 0.0233(17) 0.0249(18) 0.024(2) -0.0005(14) 0.0041(14) 0.0134(15)
C48 0.0195(17) 0.0272(19) 0.034(2) 0.0073(16) 0.0102(15) 0.0111(15)
C26 0.0290(19) 0.0254(19) 0.028(2) 0.0065(15) 0.0059(15) 0.0110(16)
C25 0.0213(17) 0.0277(19) 0.030(2) 0.0066(16) 0.0062(15) 0.0108(16)
C4 0.0208(17) 0.0246(18) 0.030(2) 0.0083(15) 0.0069(15) 0.0117(15)
C50 0.0287(19) 0.0279(19) 0.027(2) 0.0029(15) 0.0083(15) 0.0158(17)
C32 0.0244(18) 0.0274(19) 0.030(2) 0.0054(15) 0.0087(15) 0.0154(16)
C55 0.0316(19) 0.0253(19) 0.028(2) 0.0105(15) 0.0122(16) 0.0124(17)
C54 0.0270(19) 0.031(2) 0.030(2) 0.0081(16) 0.0035(16) 0.0131(17)
C52 0.0258(19) 0.0204(19) 0.047(3) 0.0015(17) 0.0121(17) 0.0041(16)
C22 0.0306(19) 0.0243(18) 0.026(2) 0.0043(15) 0.0100(15) 0.0149(16)
C24 0.0211(17) 0.0204(18) 0.035(2) 0.0037(15) 0.0050(15) 0.0055(15)
C21 0.033(2) 0.028(2) 0.029(2) 0.0104(16) 0.0117(16) 0.0165(17)
C58 0.0230(18) 0.0232(19) 0.037(2) 0.0108(16) 0.0079(16) 0.0046(16)
C8 0.0294(19) 0.028(2) 0.034(2) 0.0053(16) 0.0112(16) 0.0152(17)
C5 0.0228(18) 0.0231(19) 0.030(2) 0.0034(15) 0.0030(15) 0.0032(16)
C38 0.0274(18) 0.0205(18) 0.039(2) 0.0131(16) 0.0167(16) 0.0132(16)
C57 0.0259(18) 0.0284(19) 0.025(2) 0.0051(15) 0.0061(15) 0.0120(16)
C43 0.0232(18) 0.0227(19) 0.044(2) 0.0027(16) 0.0041(16) 0.0114(16)
C47 0.0199(17) 0.033(2) 0.041(2) 0.0073(17) 0.0092(16) 0.0155(16)
C16 0.0249(18) 0.038(2) 0.035(2) 0.0086(17) 0.0104(16) 0.0220(17)
C37 0.038(2) 0.034(2) 0.034(2) 0.0166(17) 0.0174(17) 0.0230(18)
C6 0.0316(19) 0.0203(18) 0.029(2) 0.0041(15) 0.0034(16) 0.0088(16)
C30 0.035(2) 0.027(2) 0.032(2) 0.0064(16) 0.0100(17) 0.0126(17)
C33 0.0218(18) 0.028(2) 0.034(2) -0.0022(16) 0.0052(16) 0.0057(16)
C42 0.0270(19) 0.030(2) 0.040(2) 0.0096(17) 0.0043(16) 0.0166(17)
C34 0.0254(18) 0.0180(18) 0.035(2) 0.0038(15) 0.0116(16) 0.0057(15)
C59 0.0252(18) 0.032(2) 0.034(2) 0.0156(17) 0.0111(16) 0.0132(17)
C61 0.0229(18) 0.026(2) 0.037(2) 0.0005(16) 0.0049(16) 0.0071(16)
C51 0.030(2) 0.024(2) 0.042(3) -0.0049(17) 0.0092(18) 0.0083(17)
C10 0.033(2) 0.0206(19) 0.048(3) 0.0057(17) 0.0054(18) 0.0145(17)
C41 0.0304(19) 0.027(2) 0.041(2) 0.0086(17) 0.0118(17) 0.0177(17)
C23 0.031(2) 0.0235(19) 0.034(2) -0.0020(16) 0.0044(17) 0.0087(17)
C2 0.0298(19) 0.036(2) 0.0205(19) 0.0069(15) 0.0090(15) 0.0177(17)
C27 0.0282(19) 0.043(2) 0.024(2) 0.0032(17) 0.0051(16) 0.0122(18)
C36 0.044(2) 0.046(2) 0.025(2) 0.0136(18) 0.0125(17) 0.028(2)
C60 0.033(2) 0.033(2) 0.028(2) 0.0004(16) 0.0114(17) 0.0118(18)
C39 0.042(2) 0.038(2) 0.034(2) 0.0119(18) 0.0141(18) 0.027(2)
C29 0.038(2) 0.023(2) 0.038(2) 0.0071(17) 0.0075(18) 0.0035(18)
C9 0.039(2) 0.026(2) 0.034(2) 0.0103(16) 0.0100(17) 0.0138(18)
C28 0.029(2) 0.039(2) 0.030(2) 0.0085(18) 0.0084(17) 0.0065(18)
C12 0.049(2) 0.030(2) 0.044(3) 0.0109(18) 0.026(2) 0.018(2)
C40 0.043(2) 0.034(2) 0.039(2) 0.0030(18) 0.0090(19) 0.0254(19)
C44 0.045(2) 0.025(2) 0.056(3) 0.0037(19) 0.003(2) 0.022(2)
C62 0.039(2) 0.053(3) 0.040(3) 0.018(2) 0.020(2) 0.016(2)
B2 0.0215(19) 0.021(2) 0.027(2) 0.0043(16) 0.0045(16) 0.0094(17)
C11 0.047(3) 0.028(2) 0.065(3) 0.002(2) 0.030(2) 0.020(2)
B1 0.0230(19) 0.022(2) 0.029(2) 0.0061(16) 0.0067(16) 0.0144(17)
B3 0.024(2) 0.026(2) 0.036(3) 0.0121(18) 0.0122(18) 0.0151(18)
C13 0.055(3) 0.028(2) 0.079(4) 0.012(2) 0.014(3) 0.027(2)
B4 0.0213(19) 0.021(2) 0.027(2) 0.0029(16) 0.0062(16) 0.0106(17)
C31 0.048(3) 0.051(3) 0.044(3) 0.007(2) 0.019(2) 0.003(2)
C1S 0.043(3) 0.045(3) 0.073(4) 0.004(3) 0.010(2) 0.022(2)
C3S 0.049(3) 0.032(2) 0.076(4) 0.014(2) 0.006(3) 0.019(2)
C2S 0.049(3) 0.051(3) 0.067(4) 0.019(3) 0.016(3) 0.015(3)

loop_
_atom_type_symbol
_atom_type_description
_atom_type_scat_dispersion_real
_atom_type_scat_dispersion_imag
_atom_type_scat_source
C C 0.0181 0.0091 'International Tables Vol C Tables 4.2.6.8 and 6.1.1.4'
H H 0.0000 0.0000 'International Tables Vol C Tables 4.2.6.8 and 6.1.1.4'
B B 0.0090 0.0039 'International Tables Vol C Tables 4.2.6.8 and 6.1.1.4'
Fe Fe -1.1336 3.1974 'International Tables Vol C Tables 4.2.6.8 and 6.1.1.4'
N N 0.0311 0.0180 'International Tables Vol C Tables 4.2.6.8 and 6.1.1.4'

loop_
_geom_angle_atom_site_label_1
_geom_angle_atom_site_label_2
_geom_angle_atom_site_label_3
_geom_angle
_geom_angle_site_symmetry_1
_geom_angle_site_symmetry_3
_geom_angle_publ_flag
N3 Fe1 N5 89.12(11) . . ?
N3 Fe1 N8 176.55(13) . . ?
N3 Fe1 N1 87.92(12) . . ?
N3 Fe1 N6 92.10(12) . . ?
N8 Fe1 N5 89.13(11) . . ?
N10 Fe1 N5 176.92(13) . . ?
N10 Fe1 N3 92.03(12) . . ?
N10 Fe1 N8 89.87(12) . . ?
N10 Fe1 N1 90.20(12) . . ?
N10 Fe1 N6 92.17(12) . . ?
N1 Fe1 N5 86.99(12) . . ?
N1 Fe1 N8 94.95(12) . . ?
N6 Fe1 N5 90.63(12) . . ?
N6 Fe1 N8 84.94(12) . . ?
N6 Fe1 N1 177.62(12) . . ?
N19 Fe2 N17 84.79(12) . . ?
N14 Fe2 N17 94.09(12) . . ?
N14 Fe2 N19 177.93(11) . . ?
N11 Fe2 N17 89.76(12) . . ?
N11 Fe2 N19 91.70(12) . . ?
N11 Fe2 N14 90.03(12) . . ?
N11 Fe2 N12 91.19(12) . . ?
N11 Fe2 N16 177.19(13) . . ?
N12 Fe2 N17 176.53(13) . . ?
N12 Fe2 N19 91.85(12) . . ?
N12 Fe2 N14 89.25(12) . . ?
N12 Fe2 N16 88.74(11) . . ?
N16 Fe2 N17 90.47(11) . . ?
N16 Fe2 N19 91.11(12) . . ?
N16 Fe2 N14 87.16(12) . . ?
N18 N17 Fe2 120.2(2) . . ?
C50 N17 Fe2 131.8(3) . . ?
C50 N17 N18 106.1(3) . . ?
N6 N7 B2 121.3(3) . . ?
C21 N7 N6 109.2(3) . . ?
C21 N7 B2 129.3(3) . . ?
N20 N19 Fe2 119.8(2) . . ?
C53 N19 Fe2 133.8(3) . . ?
C53 N19 N20 106.2(3) . . ?
C14 N5 Fe1 118.8(2) . . ?
C18 N5 Fe1 119.1(2) . . ?
C18 N5 C14 120.4(3) . . ?
N15 N14 Fe2 121.8(2) . . ?
C35 N14 Fe2 131.8(2) . . ?
C35 N14 N15 106.1(3) . . ?
N17 N18 B4 117.4(3) . . ?
C52 N18 N17 108.8(3) . . ?
C52 N18 B4 133.4(3) . . ?
N10 N11 Fe2 131.8(2) . . ?
N4 N3 Fe1 120.9(2) . . ?
C4 N3 Fe1 133.3(2) . . ?
C4 N3 N4 105.8(3) . . ?
N12 N13 B3 116.8(3) . . ?
C34 N13 N12 109.0(3) . . ?
C34 N13 B3 134.2(3) . . ?
N9 N8 Fe1 121.4(2) . . ?
C22 N8 Fe1 132.5(3) . . ?
C22 N8 N9 106.1(3) . . ?
N13 N12 Fe2 122.0(2) . . ?
C32 N12 Fe2 131.6(2) . . ?
C32 N12 N13 106.1(3) . . ?
N11 N10 Fe1 132.0(2) . . ?
N2 N1 Fe1 121.6(2) . . ?
C1 N1 Fe1 132.7(2) . . ?
C1 N1 N2 105.6(3) . . ?
C45 N16 Fe2 119.1(2) . . ?
C49 N16 Fe2 119.4(2) . . ?
C49 N16 C45 121.2(3) . . ?
N3 N4 B1 119.9(3) . . ?
C6 N4 N3 109.8(3) . . ?
C6 N4 B1 130.2(3) . . ?
N19 N20 B4 118.5(3) . . ?
C55 N20 N19 109.1(3) . . ?
C55 N20 B4 130.9(3) . . ?
N7 N6 Fe1 118.8(2) . . ?
C19 N6 Fe1 135.3(3) . . ?
C19 N6 N7 105.9(3) . . ?
N8 N9 B2 116.8(3) . . ?
C24 N9 N8 108.6(3) . . ?
C24 N9 B2 134.5(3) . . ?
N1 N2 B1 116.8(3) . . ?
C3 N2 N1 109.6(3) . . ?
C3 N2 B1 132.5(3) . . ?
N14 N15 B3 115.9(3) . . ?
C37 N15 N14 109.3(3) . . ?
C37 N15 B3 134.7(3) . . ?
N16 C45 C46 119.2(3) . . ?
N16 C45 B3 119.0(3) . . ?
C46 C45 B3 121.7(3) . . ?
N5 C14 C15 119.2(3) . . ?
N5 C14 B1 118.1(3) . . ?
C15 C14 B1 122.2(3) . . ?
C57 C56 C61 114.6(3) . . ?
C57 C56 B4 126.8(3) . . ?
C61 C56 B4 118.3(3) . . ?
N5 C18 C17 119.9(3) . . ?
N5 C18 B2 118.3(3) . . ?
C17 C18 B2 121.4(3) . . ?
N16 C49 C48 119.2(3) . . ?
N16 C49 B4 118.6(3) . . ?
C48 C49 B4 122.2(3) . . ?
N19 C53 C54 111.1(3) . . ?
N14 C35 C36 111.7(3) . . ?
N6 C19 C20 111.6(3) . . ?
C16 C17 C18 120.3(3) . . ?
N2 C3 C2 109.2(3) . . ?
C8 C7 C12 114.7(3) . . ?
C8 C7 B1 123.2(3) . . ?
C12 C7 B1 121.9(3) . . ?
C16 C15 C14 120.8(3) . . ?
C47 C46 C45 120.9(3) . . ?
C19 C20 C21 104.0(3) . . ?
N1 C1 C2 111.5(3) . . ?
C47 C48 C49 120.8(3) . . ?
C27 C26 C25 123.3(4) . . ?
C26 C25 B2 119.0(3) . . ?
C30 C25 C26 114.8(4) . . ?
C30 C25 B2 126.2(3) . . ?
N3 C4 C5 111.3(3) . . ?
N17 C50 C51 111.4(4) . . ?
N12 C32 C33 110.9(3) . . ?
N20 C55 C54 109.1(3) . . ?
C55 C54 C53 104.4(3) . . ?
N18 C52 C51 109.4(3) . . ?
N8 C22 C23 111.2(4) . . ?
N9 C24 C23 109.6(3) . . ?
N7 C21 C20 109.2(3) . . ?
C59 C58 C57 121.9(3) . . ?
C9 C8 C7 122.8(4) . . ?
C6 C5 C4 104.4(3) . . ?
C43 C38 B3 124.1(3) . . ?
C39 C38 C43 114.1(3) . . ?
C39 C38 B3 121.7(3) . . ?
C58 C57 C56 121.9(4) . . ?
C42 C43 C38 123.0(4) . . ?
C48 C47 C46 118.7(3) . . ?
C15 C16 C17 118.8(3) . . ?
N15 C37 C36 109.0(3) . . ?
N4 C6 C5 108.6(3) . . ?
C25 C30 C29 122.0(4) . . ?
C34 C33 C32 105.0(3) . . ?
C43 C42 C41 121.8(4) . . ?
N13 C34 C33 109.0(3) . . ?
C58 C59 C60 117.3(3) . . ?
C58 C59 C62 122.1(4) . . ?
C60 C59 C62 120.6(4) . . ?
C60 C61 C56 123.5(3) . . ?
C52 C51 C50 104.2(3) . . ?
C9 C10 C13 120.2(4) . . ?
C11 C10 C9 117.1(3) . . ?
C11 C10 C13 122.7(4) . . ?
C42 C41 C40 116.4(3) . . ?
C42 C41 C44 121.8(4) . . ?
C40 C41 C44 121.8(4) . . ?
C24 C23 C22 104.4(3) . . ?
C3 C2 C1 104.1(3) . . ?
C26 C27 C28 120.5(4) . . ?
C37 C36 C35 103.9(4) . . ?
C61 C60 C59 120.6(4) . . ?
C40 C39 C38 122.5(4) . . ?
C28 C29 C30 121.5(4) . . ?
C10 C9 C8 121.0(4) . . ?
C27 C28 C31 120.7(4) . . ?
C29 C28 C27 117.4(4) . . ?
C29 C28 C31 121.8(4) . . ?
C11 C12 C7 122.5(4) . . ?
C41 C40 C39 121.5(4) . . ?
N7 B2 C18 111.0(3) . . ?
N7 B2 C25 107.3(3) . . ?
N9 B2 N7 104.1(3) . . ?
N9 B2 C18 103.1(3) . . ?
N9 B2 C25 117.0(3) . . ?
C25 B2 C18 113.9(3) . . ?
C10 C11 C12 121.5(4) . . ?
N4 B1 N2 104.4(3) . . ?
N4 B1 C14 110.9(3) . . ?
N4 B1 C7 107.7(3) . . ?
N2 B1 C14 102.6(3) . . ?
N2 B1 C7 114.4(3) . . ?
C14 B1 C7 116.2(3) . . ?
N13 B3 N15 103.4(3) . . ?
N13 B3 C45 109.7(3) . . ?
N13 B3 C38 110.6(3) . . ?
N15 B3 C45 106.4(3) . . ?
N15 B3 C38 113.6(3) . . ?
C45 B3 C38 112.6(3) . . ?
N18 B4 N20 102.4(3) . . ?
N18 B4 C56 116.3(3) . . ?
N18 B4 C49 107.9(3) . . ?
N20 B4 C56 110.2(3) . . ?
N20 B4 C49 108.7(3) . . ?
C56 B4 C49 110.8(3) . . ?
C3S C1S C2S 119.8(5) 2 . ?
C1S C3S C2S 119.7(5) 2 . ?
C1S C2S C3S 120.5(5) . . ?

loop_
_geom_bond_atom_site_label_1
_geom_bond_atom_site_label_2
_geom_bond_distance
_geom_bond_site_symmetry_2
_geom_bond_publ_flag
Fe1 N5 2.030(3) . ?
Fe1 N3 1.955(3) . ?
Fe1 N8 2.026(3) . ?
Fe1 N10 1.887(3) . ?
Fe1 N1 2.008(3) . ?
Fe1 N6 1.977(3) . ?
Fe2 N17 2.020(3) . ?
Fe2 N19 2.001(3) . ?
Fe2 N14 1.994(3) . ?
Fe2 N11 1.921(3) . ?
Fe2 N12 1.970(3) . ?
Fe2 N16 1.978(3) . ?
N17 N18 1.373(4) . ?
N17 C50 1.327(5) . ?
N7 N6 1.364(4) . ?
N7 C21 1.343(5) . ?
N7 B2 1.567(5) . ?
N19 N20 1.367(4) . ?
N19 C53 1.335(4) . ?
N5 C14 1.373(4) . ?
N5 C18 1.353(4) . ?
N14 N15 1.371(4) . ?
N14 C35 1.325(5) . ?
N18 C52 1.345(5) . ?
N18 B4 1.569(5) . ?
N11 N10 1.293(4) . ?
N3 N4 1.359(4) . ?
N3 C4 1.336(4) . ?
N13 N12 1.366(4) . ?
N13 C34 1.353(4) . ?
N13 B3 1.576(5) . ?
N8 N9 1.377(4) . ?
N8 C22 1.332(5) . ?
N12 C32 1.346(4) . ?
N1 N2 1.372(4) . ?
N1 C1 1.335(5) . ?
N16 C45 1.374(4) . ?
N16 C49 1.362(4) . ?
N4 C6 1.345(4) . ?
N4 B1 1.562(5) . ?
N20 C55 1.344(5) . ?
N20 B4 1.573(5) . ?
N6 C19 1.337(4) . ?
N9 C24 1.345(4) . ?
N9 B2 1.565(5) . ?
N2 C3 1.336(5) . ?
N2 B1 1.585(5) . ?
N15 C37 1.338(5) . ?
N15 B3 1.578(5) . ?
C45 C46 1.386(5) . ?
C45 B3 1.613(5) . ?
C14 C15 1.397(5) . ?
C14 B1 1.608(5) . ?
C56 C57 1.398(5) . ?
C56 C61 1.401(5) . ?
C56 B4 1.611(5) . ?
C18 C17 1.399(5) . ?
C18 B2 1.623(5) . ?
C49 C48 1.395(5) . ?
C49 B4 1.632(5) . ?
C53 C54 1.385(5) . ?
C35 C36 1.385(5) . ?
C19 C20 1.376(5) . ?
C17 C16 1.377(5) . ?
C3 C2 1.378(5) . ?
C7 C8 1.395(5) . ?
C7 C12 1.396(5) . ?
C7 B1 1.618(5) . ?
C15 C16 1.371(5) . ?
C46 C47 1.381(5) . ?
C20 C21 1.379(5) . ?
C1 C2 1.387(5) . ?
C48 C47 1.379(5) . ?
C26 C25 1.406(5) . ?
C26 C27 1.382(5) . ?
C25 C30 1.393(5) . ?
C25 B2 1.622(5) . ?
C4 C5 1.383(5) . ?
C50 C51 1.388(5) . ?
C32 C33 1.378(5) . ?
C55 C54 1.375(5) . ?
C52 C51 1.369(6) . ?
C22 C23 1.386(5) . ?
C24 C23 1.369(6) . ?
C58 C57 1.393(5) . ?
C58 C59 1.375(6) . ?
C8 C9 1.391(5) . ?
C5 C6 1.373(5) . ?
C38 C43 1.402(5) . ?
C38 C39 1.402(5) . ?
C38 B3 1.632(5) . ?
C43 C42 1.380(5) . ?
C37 C36 1.383(6) . ?
C30 C29 1.396(5) . ?
C33 C34 1.369(5) . ?
C42 C41 1.381(5) . ?
C59 C60 1.387(5) . ?
C59 C62 1.511(5) . ?
C61 C60 1.378(5) . ?
C10 C9 1.389(6) . ?
C10 C11 1.372(6) . ?
C10 C13 1.511(5) . ?
C41 C40 1.390(6) . ?
C41 C44 1.513(5) . ?
C27 C28 1.387(6) . ?
C39 C40 1.392(5) . ?
C29 C28 1.381(6) . ?
C28 C31 1.511(6) . ?
C12 C11 1.392(5) . ?
C1S C3S 1.377(7) 2 ?
C1S C2S 1.377(7) . ?
C3S C2S 1.377(7) . ?
